data_2241578
loop_
_publ_author_name
'Carmona-Negr\'on, Jos\'e A.'
'C\'adiz, Mayra E.'
'Moore, Curtis E.'
'Rheingold, Arnold L.'
'Mel\'endez, Enrique'

_publ_section_title
;
 New platinum(II) complexes with benzothiazole ligands
;
_journal_issue 3
_journal_name_full 'Acta Crystallographica Section E'
_journal_page_first 412
_journal_page_last 416
_journal_paper_doi 10.1107/S2056989016002826
_journal_volume 72
_journal_year 2016
_chemical_formula_iupac '(C8 H20 N) [Pt Br3 (C9 H9 N O S)]'
_chemical_formula_moiety 'C8 H20 N +, C9 H9 Br3 N O Pt S -'
_chemical_formula_sum 'C17 H29 Br3 N2 O Pt S'
_chemical_formula_weight 744.30
_chemical_name_systematic
;
Tetraethylammonium
tribromido(6-methoxy-2-methyl-1,3-benzothiazole-\k<i>N</i>)platinate(II)
;
_space_group_crystal_system monoclinic
_space_group_IT_number 14
_space_group_name_Hall '-P 2yn'
_space_group_name_H-M_alt 'P 1 21/n 1'
_symmetry_space_group_name_Hall '-P 2yn'
_symmetry_space_group_name_H-M 'P 1 21/n 1'
_atom_sites_solution_hydrogens geom
_audit_creation_method
;
Olex2 1.2
(compiled 2015.09.30 svn.r3233 for OlexSys, GUI svn.r5103)
;
_cell_angle_alpha 90
_cell_angle_beta 94.5390(10)
_cell_angle_gamma 90
_cell_formula_units_Z 4
_cell_length_a 7.7591(2)
_cell_length_b 30.4214(8)
_cell_length_c 9.6551(3)
_cell_measurement_reflns_used 7838
_cell_measurement_temperature 100
_cell_measurement_theta_max 26.427
_cell_measurement_theta_min 2.220
_cell_volume 2271.87(11)
_computing_cell_refinement
;
SAINT (Bruker, 2013)
;
_computing_data_collection
;
APEX2 (Bruker, 2013)
;
_computing_data_reduction
;
SAINT (Bruker, 2013)
;
_computing_molecular_graphics
;
<i>OLEX2</i> (Dolomanov <i>et al.</i>,  2009)
;
_computing_publication_material
;
<i>OLEX2</i> (Dolomanov <i>et al.</i>,  2009)
;
_computing_structure_refinement
;
SHELXL2014 (Sheldrick, 2015b)
;
_computing_structure_solution
;
SHELXT (Sheldrick, 2015a)
;
_diffrn_ambient_temperature 100.0
_diffrn_detector_area_resol_mean 7.9
_diffrn_measured_fraction_theta_full 0.998
_diffrn_measured_fraction_theta_max 0.996
_diffrn_measurement_device 'Kappa Four-Circle Diffractometer'
_diffrn_measurement_device_type 'Bruker APEXII CCD'
_diffrn_measurement_method '\f and \w scans'
_diffrn_radiation_monochromator 'Double Bounce Multilayer Mirrors'
_diffrn_radiation_type MoK\a
_diffrn_radiation_wavelength 0.71073
_diffrn_reflns_av_R_equivalents 0.0169
_diffrn_reflns_limit_h_max 9
_diffrn_reflns_limit_h_min -9
_diffrn_reflns_limit_k_max 38
_diffrn_reflns_limit_k_min -32
_diffrn_reflns_limit_l_max 7
_diffrn_reflns_limit_l_min -12
_diffrn_reflns_number 12741
_diffrn_reflns_theta_full 26.000
_diffrn_reflns_theta_max 26.433
_diffrn_reflns_theta_min 2.219
_diffrn_standards_number 0
_exptl_absorpt_coefficient_mu 11.553
_exptl_absorpt_correction_T_max 0.0932
_exptl_absorpt_correction_T_min 0.0561
_exptl_absorpt_correction_type multi-scan
_exptl_absorpt_process_details
;
(SADABS; Bruker, 2014)
;
_exptl_crystal_colour bronze
_exptl_crystal_density_diffrn 2.176
_exptl_crystal_description Block
_exptl_crystal_F_000 1408
_exptl_crystal_size_max 0.32
_exptl_crystal_size_mid 0.3
_exptl_crystal_size_min 0.24
_refine_diff_density_max 1.250
_refine_diff_density_min -1.359
_refine_ls_extinction_method none
_refine_ls_goodness_of_fit_ref 1.078
_refine_ls_hydrogen_treatment constr
_refine_ls_matrix_type full
_refine_ls_number_parameters 232
_refine_ls_number_reflns 4650
_refine_ls_number_restraints 0
_refine_ls_restrained_S_all 1.078
_refine_ls_R_factor_all 0.0289
_refine_ls_R_factor_gt 0.0266
_refine_ls_shift/su_max 0.001
_refine_ls_shift/su_mean 0.000
_refine_ls_structure_factor_coef Fsqd
_refine_ls_weighting_details 'w=1/[\s^2^(Fo^2^)+(0.0227P)^2^+15.6321P] where P=(Fo^2^+2Fc^2^)/3'
_refine_ls_weighting_scheme calc
_refine_ls_wR_factor_gt 0.0653
_refine_ls_wR_factor_ref 0.0663
_reflns_number_gt 4377
_reflns_number_total 4650
_reflns_threshold_expression 'I > 2\s(I)'
_cod_data_source_file bg2580sup1.cif
_cod_data_source_block 2
_cod_database_code 2241578
_shelx_space_group_comment
;
The symmetry employed for this shelxl refinement is uniquely defined
by the following loop, which should always be used as a source of
symmetry information in preference to the above space-group names.
They are only intended as comments.
;

loop_
_space_group_symop_operation_xyz
'x, y, z'
'-x+1/2, y+1/2, -z+1/2'
'-x, -y, -z'
'x-1/2, -y-1/2, z-1/2'

loop_
_atom_site_type_symbol
_atom_site_label
_atom_site_fract_x
_atom_site_fract_y
_atom_site_fract_z
_atom_site_U_iso_or_equiv
_atom_site_adp_type
_atom_site_calc_flag
_atom_site_occupancy
N N2 0.4744(6) 0.68841(14) 1.0072(4) 0.0224(9) Uani d 1
C C10 0.4365(10) 0.6636(2) 0.8727(7) 0.0442(16) Uani d 1
H H10A 0.3248 0.6744 0.8289 0.053 Uiso calc 1
H H10B 0.5266 0.6715 0.8099 0.053 Uiso calc 1
C C11 0.4277(12) 0.6153(2) 0.8795(10) 0.065(3) Uani d 1
H H11A 0.5326 0.6039 0.9305 0.097 Uiso calc 1
H H11B 0.4183 0.6032 0.7851 0.097 Uiso calc 1
H H11C 0.3263 0.6065 0.9274 0.097 Uiso calc 1
C C12 0.6550(9) 0.6759(3) 1.0680(8) 0.0529(19) Uani d 1
H H12A 0.6514 0.6451 1.1004 0.064 Uiso calc 1
H H12B 0.7336 0.6769 0.9921 0.064 Uiso calc 1
C C13 0.7308(9) 0.7028(3) 1.1828(7) 0.061(2) Uani d 1
H H13A 0.6425 0.7094 1.2470 0.092 Uiso calc 1
H H13B 0.7743 0.7304 1.1462 0.092 Uiso calc 1
H H13C 0.8264 0.6868 1.2322 0.092 Uiso calc 1
C C14 0.3484(8) 0.6760(2) 1.1136(7) 0.0403(15) Uani d 1
H H14A 0.3582 0.6440 1.1319 0.048 Uiso calc 1
H H14B 0.3825 0.6915 1.2018 0.048 Uiso calc 1
C C15 0.1616(7) 0.6868(2) 1.0702(6) 0.0338(13) Uani d 1
H H15A 0.0883 0.6767 1.1421 0.051 Uiso calc 1
H H15B 0.1267 0.6719 0.9824 0.051 Uiso calc 1
H H15C 0.1488 0.7186 1.0581 0.051 Uiso calc 1
C C16 0.4651(9) 0.7366(2) 0.9800(8) 0.0426(15) Uani d 1
H H16A 0.4764 0.7522 1.0703 0.051 Uiso calc 1
H H16B 0.3493 0.7435 0.9349 0.051 Uiso calc 1
C C17 0.6004(9) 0.7545(2) 0.8898(7) 0.0425(15) Uani d 1
H H17A 0.7160 0.7485 0.9340 0.064 Uiso calc 1
H H17B 0.5849 0.7864 0.8787 0.064 Uiso calc 1
H H17C 0.5876 0.7404 0.7984 0.064 Uiso calc 1
Pt Pt1 0.73847(2) 0.62959(2) 0.53521(2) 0.01668(6) Uani d 1
Br Br1 0.90363(7) 0.66953(2) 0.71969(5) 0.02744(12) Uani d 1
Br Br2 0.52471(7) 0.68778(2) 0.51179(5) 0.02766(12) Uani d 1
Br Br3 0.58868(7) 0.58627(2) 0.35144(6) 0.02867(12) Uani d 1
S S1 1.20643(16) 0.54060(4) 0.58464(13) 0.0233(3) Uani d 1
O O1 0.8812(6) 0.43871(13) 0.9169(4) 0.0337(9) Uani d 1
N N1 0.9166(5) 0.58111(13) 0.5642(4) 0.0184(8) Uani d 1
C C1 1.0717(6) 0.58239(17) 0.5202(5) 0.0213(10) Uani d 1
C C2 0.8935(6) 0.54544(15) 0.6519(5) 0.0191(10) Uani d 1
C C3 0.7394(7) 0.53338(17) 0.7090(5) 0.0222(10) Uani d 1
H H3 0.6361 0.5497 0.6889 0.027 Uiso calc 1
C C4 0.7421(7) 0.49725(17) 0.7951(5) 0.0255(11) Uani d 1
H H4 0.6390 0.4885 0.8344 0.031 Uiso calc 1
C C5 0.8937(8) 0.47324(17) 0.8256(5) 0.0262(11) Uani d 1
C C6 1.0457(7) 0.48345(17) 0.7664(5) 0.0250(11) Uani d 1
H H6 1.1476 0.4664 0.7841 0.030 Uiso calc 1
C C7 1.0411(6) 0.52035(16) 0.6788(5) 0.0204(10) Uani d 1
C C8 1.1316(7) 0.61649(18) 0.4252(6) 0.0277(11) Uani d 1
H H8A 1.1838 0.6409 0.4799 0.042 Uiso calc 1
H H8B 1.0329 0.6273 0.3652 0.042 Uiso calc 1
H H8C 1.2175 0.6038 0.3678 0.042 Uiso calc 1
C C9 1.0403(9) 0.4191(2) 0.9692(7) 0.0393(15) Uani d 1
H H9A 1.0908 0.4030 0.8943 0.059 Uiso calc 1
H H9B 1.0187 0.3987 1.0445 0.059 Uiso calc 1
H H9C 1.1206 0.4420 1.0046 0.059 Uiso calc 1

loop_
_atom_site_aniso_label
_atom_site_aniso_U_11
_atom_site_aniso_U_22
_atom_site_aniso_U_33
_atom_site_aniso_U_12
_atom_site_aniso_U_13
_atom_site_aniso_U_23
N2 0.024(2) 0.024(2) 0.019(2) 0.0044(18) 0.0044(17) 0.0013(17)
C10 0.056(4) 0.044(4) 0.035(3) -0.010(3) 0.015(3) -0.011(3)
C11 0.076(6) 0.040(4) 0.086(6) -0.017(4) 0.048(5) -0.026(4)
C12 0.033(4) 0.079(6) 0.047(4) 0.012(4) 0.008(3) 0.020(4)
C13 0.026(3) 0.130(8) 0.027(3) -0.007(4) -0.004(3) 0.005(4)
C14 0.037(3) 0.051(4) 0.033(3) 0.003(3) 0.009(3) 0.003(3)
C15 0.026(3) 0.042(4) 0.034(3) 0.000(2) 0.003(2) -0.008(3)
C16 0.047(4) 0.029(3) 0.052(4) -0.001(3) 0.003(3) -0.004(3)
C17 0.045(4) 0.034(3) 0.049(4) -0.007(3) 0.007(3) 0.005(3)
Pt1 0.01677(10) 0.01604(10) 0.01721(10) 0.00084(7) 0.00130(7) 0.00005(7)
Br1 0.0303(3) 0.0270(3) 0.0244(2) -0.0012(2) -0.0021(2) -0.0027(2)
Br2 0.0295(3) 0.0267(3) 0.0266(3) 0.0050(2) 0.0015(2) -0.0004(2)
Br3 0.0262(3) 0.0286(3) 0.0303(3) 0.0029(2) -0.0035(2) -0.0062(2)
S1 0.0177(6) 0.0245(6) 0.0275(6) 0.0036(5) 0.0004(5) -0.0025(5)
O1 0.047(2) 0.022(2) 0.032(2) 0.0026(18) 0.0023(18) 0.0078(16)
N1 0.019(2) 0.018(2) 0.0171(19) -0.0008(16) -0.0012(16) -0.0010(16)
C1 0.018(2) 0.022(3) 0.023(2) 0.0007(19) -0.0009(19) -0.003(2)
C2 0.024(2) 0.013(2) 0.020(2) 0.0017(19) 0.0000(19) -0.0010(18)
C3 0.021(2) 0.020(3) 0.026(2) 0.001(2) 0.004(2) -0.002(2)
C4 0.028(3) 0.024(3) 0.025(3) -0.001(2) 0.007(2) 0.001(2)
C5 0.041(3) 0.016(2) 0.021(2) 0.000(2) 0.000(2) -0.0010(19)
C6 0.033(3) 0.017(2) 0.025(2) 0.005(2) -0.004(2) -0.002(2)
C7 0.021(2) 0.018(2) 0.022(2) 0.0006(19) -0.0022(19) -0.0056(19)
C8 0.024(3) 0.027(3) 0.033(3) -0.001(2) 0.008(2) 0.000(2)
C9 0.053(4) 0.025(3) 0.037(3) -0.001(3) -0.011(3) 0.007(2)

loop_
_atom_type_symbol
_atom_type_description
_atom_type_scat_dispersion_real
_atom_type_scat_dispersion_imag
_atom_type_scat_source
C C 0.0033 0.0016 'International Tables Vol C Tables 4.2.6.8 and 6.1.1.4'
H H 0.0000 0.0000 'International Tables Vol C Tables 4.2.6.8 and 6.1.1.4'
Br Br -0.2901 2.4595 'International Tables Vol C Tables 4.2.6.8 and 6.1.1.4'
N N 0.0061 0.0033 'International Tables Vol C Tables 4.2.6.8 and 6.1.1.4'
O O 0.0106 0.0060 'International Tables Vol C Tables 4.2.6.8 and 6.1.1.4'
Pt Pt -1.7033 8.3905 'International Tables Vol C Tables 4.2.6.8 and 6.1.1.4'
S S 0.1246 0.1234 'International Tables Vol C Tables 4.2.6.8 and 6.1.1.4'

loop_
_geom_angle_atom_site_label_1
_geom_angle_atom_site_label_2
_geom_angle_atom_site_label_3
_geom_angle
C10 N2 C12 108.5(5)
C10 N2 C14 111.4(5)
C14 N2 C12 107.4(4)
C16 N2 C10 109.6(5)
C16 N2 C12 110.1(5)
C16 N2 C14 109.8(5)
N2 C10 H10A 107.9
N2 C10 H10B 107.9
H10A C10 H10B 107.2
C11 C10 N2 117.8(6)
C11 C10 H10A 107.9
C11 C10 H10B 107.9
C10 C11 H11A 109.5
C10 C11 H11B 109.5
C10 C11 H11C 109.5
H11A C11 H11B 109.5
H11A C11 H11C 109.5
H11B C11 H11C 109.5
N2 C12 H12A 108.0
N2 C12 H12B 108.0
H12A C12 H12B 107.3
C13 C12 N2 117.1(6)
C13 C12 H12A 108.0
C13 C12 H12B 108.0
C12 C13 H13A 109.5
C12 C13 H13B 109.5
C12 C13 H13C 109.5
H13A C13 H13B 109.5
H13A C13 H13C 109.5
H13B C13 H13C 109.5
N2 C14 H14A 108.7
N2 C14 H14B 108.7
H14A C14 H14B 107.6
C15 C14 N2 114.3(5)
C15 C14 H14A 108.7
C15 C14 H14B 108.7
C14 C15 H15A 109.5
C14 C15 H15B 109.5
C14 C15 H15C 109.5
H15A C15 H15B 109.5
H15A C15 H15C 109.5
H15B C15 H15C 109.5
N2 C16 H16A 108.4
N2 C16 H16B 108.4
N2 C16 C17 115.4(5)
H16A C16 H16B 107.5
C17 C16 H16A 108.4
C17 C16 H16B 108.4
C16 C17 H17A 109.5
C16 C17 H17B 109.5
C16 C17 H17C 109.5
H17A C17 H17B 109.5
H17A C17 H17C 109.5
H17B C17 H17C 109.5
Br2 Pt1 Br1 91.171(19)
Br2 Pt1 Br3 92.507(19)
Br3 Pt1 Br1 176.30(2)
N1 Pt1 Br1 87.04(11)
N1 Pt1 Br2 177.41(11)
N1 Pt1 Br3 89.29(11)
C1 S1 C7 89.9(2)
C5 O1 C9 116.3(5)
C1 N1 Pt1 124.7(3)
C1 N1 C2 112.6(4)
C2 N1 Pt1 122.1(3)
N1 C1 S1 114.0(4)
N1 C1 C8 124.2(5)
C8 C1 S1 121.8(4)
N1 C2 C3 126.5(4)
C7 C2 N1 113.5(4)
C7 C2 C3 120.0(5)
C2 C3 H3 120.9
C4 C3 C2 118.2(5)
C4 C3 H3 120.9
C3 C4 H4 119.4
C3 C4 C5 121.2(5)
C5 C4 H4 119.4
O1 C5 C4 115.7(5)
O1 C5 C6 122.6(5)
C6 C5 C4 121.7(5)
C5 C6 H6 121.8
C5 C6 C7 116.5(5)
C7 C6 H6 121.8
C2 C7 S1 109.9(4)
C2 C7 C6 122.4(5)
C6 C7 S1 127.7(4)
C1 C8 H8A 109.5
C1 C8 H8B 109.5
C1 C8 H8C 109.5
H8A C8 H8B 109.5
H8A C8 H8C 109.5
H8B C8 H8C 109.5
O1 C9 H9A 109.5
O1 C9 H9B 109.5
O1 C9 H9C 109.5
H9A C9 H9B 109.5
H9A C9 H9C 109.5
H9B C9 H9C 109.5

loop_
_geom_bond_atom_site_label_1
_geom_bond_atom_site_label_2
_geom_bond_distance
N2 C10 1.511(7)
N2 C12 1.523(8)
N2 C14 1.521(7)
N2 C16 1.491(8)
C10 H10A 0.9900
C10 H10B 0.9900
C10 C11 1.474(10)
C11 H11A 0.9800
C11 H11B 0.9800
C11 H11C 0.9800
C12 H12A 0.9900
C12 H12B 0.9900
C12 C13 1.464(11)
C13 H13A 0.9800
C13 H13B 0.9800
C13 H13C 0.9800
C14 H14A 0.9900
C14 H14B 0.9900
C14 C15 1.513(8)
C15 H15A 0.9800
C15 H15B 0.9800
C15 H15C 0.9800
C16 H16A 0.9900
C16 H16B 0.9900
C16 C17 1.517(9)
C17 H17A 0.9800
C17 H17B 0.9800
C17 H17C 0.9800
Pt1 Br1 2.4352(5)
Pt1 Br2 2.4241(6)
Pt1 Br3 2.4309(5)
Pt1 N1 2.025(4)
S1 C1 1.730(5)
S1 C7 1.743(5)
O1 C5 1.379(6)
O1 C9 1.427(7)
N1 C1 1.309(6)
N1 C2 1.396(6)
C1 C8 1.483(7)
C2 C3 1.405(7)
C2 C7 1.383(7)
C3 H3 0.9500
C3 C4 1.377(7)
C4 H4 0.9500
C4 C5 1.396(8)
C5 C6 1.386(8)
C6 H6 0.9500
C6 C7 1.404(7)
C8 H8A 0.9800
C8 H8B 0.9800
C8 H8C 0.9800
C9 H9A 0.9800
C9 H9B 0.9800
C9 H9C 0.9800

_cod_database_fobs_code 2241578
